data_7059495
loop_
_publ_author_name
'Morita, Masato'
'Yamada, Shigeyuki'
'Konno, Tsutomu'

_publ_section_title
;
 Fluorine-induced emission enhancement of tolanes via formation of tight
 molecular aggregates
;
_journal_issue 17
_journal_name_full 'New Journal of Chemistry'
_journal_page_first 6704
_journal_page_last 6708
_journal_paper_doi 10.1039/D0NJ01268H
_journal_volume 44
_journal_year 2020
_chemical_formula_moiety 'C16 H10 F4 O2'
_chemical_formula_sum 'C16 H10 F4 O2'
_chemical_formula_weight 310.24
_space_group_crystal_system triclinic
_space_group_IT_number 2
_space_group_name_Hall '-P 1'
_space_group_name_H-M_alt 'P -1'
_atom_sites_solution_hydrogens geom
_atom_sites_solution_primary dual
_audit_creation_date 2019-09-27
_audit_creation_method
;
Olex2 1.3
(compiled Sep 10 2019 10:52:38 for OlexSys, GUI svn.r5938)
;
_audit_update_record
;
2020-02-05 deposited with the CCDC.	2020-04-07 downloaded from the CCDC.
;
_cell_angle_alpha 100.778(5)
_cell_angle_beta 96.710(4)
_cell_angle_gamma 113.627(5)
_cell_formula_units_Z 2
_cell_length_a 7.3516(4)
_cell_length_b 8.5060(5)
_cell_length_c 12.5385(7)
_cell_measurement_reflns_used 3930
_cell_measurement_temperature 293
_cell_measurement_theta_max 28.6390
_cell_measurement_theta_min 2.6660
_cell_volume 689.46(8)
_computing_cell_refinement 'CrysAlisPro 1.171.39.43a (Rigaku OD, 2018)'
_computing_data_collection 'CrysAlisPro 1.171.39.43a (Rigaku OD, 2018)'
_computing_data_reduction 'CrysAlisPro 1.171.39.43a (Rigaku OD, 2018)'
_computing_molecular_graphics 'Olex2 1.3 (Dolomanov et al., 2009)'
_computing_publication_material 'Olex2 1.3 (Dolomanov et al., 2009)'
_computing_structure_refinement 'ShelXL 2018/3 (Sheldrick, 2015)'
_computing_structure_solution 'SHELXT 2018/2 (Sheldrick, 2018)'
_diffrn_ambient_temperature 293
_diffrn_detector 'CCD plate'
_diffrn_measured_fraction_theta_full 0.999
_diffrn_measured_fraction_theta_max 0.995
_diffrn_measurement_details
;
List of Runs (angles in degrees, time in seconds):

  # Type    Start    End  Width  t~exp~   \w     \q     \k     \f   Frames
#--------------------------------------------------------------------------
  1  \w     -4.00  22.00   0.25    1.35    --    5.00  76.00 150.00  104
  2  \w     27.00  53.00   0.25    1.35    --    5.00  76.00 150.00  104
  3  \w     40.00  77.00   0.25    1.35    --  -11.60  57.00  30.00  148
  4  \w    -51.00  -9.00   0.25    1.35    --  -11.60  76.00 120.00  168
  5  \w    -33.00  -6.00   0.25    1.35    --  -11.60  57.00 -30.00  108
  6  \w      1.00  70.00   0.25    1.35    --  -11.60  57.00 -30.00  276
  7  \w    -53.00  28.00   0.25    1.35    --  -11.60  76.00-120.00  324
  8  \w    -47.00  15.00   0.25    1.35    --  -11.60  57.00  30.00  248
  9  \w    -66.00  76.00   0.25    1.35    --  -11.60  19.00 150.00  568
;
_diffrn_measurement_device 'four-circle diffractometer'
_diffrn_measurement_device_type 'XtaLAB AFC11 (RINC): Kappa single'
_diffrn_measurement_method '\w scans'
_diffrn_orient_matrix_type 'CrysAlisPro convention (1999,Acta A55,543-557)'
_diffrn_orient_matrix_UB_11 0.1016826000
_diffrn_orient_matrix_UB_12 0.0357441000
_diffrn_orient_matrix_UB_13 0.0301758000
_diffrn_orient_matrix_UB_21 0.0333447000
_diffrn_orient_matrix_UB_22 -0.0105833000
_diffrn_orient_matrix_UB_23 -0.0505825000
_diffrn_orient_matrix_UB_31 0.0128994000
_diffrn_orient_matrix_UB_32 0.0864889000
_diffrn_orient_matrix_UB_33 -0.0021674000
_diffrn_radiation_monochromator mirror
_diffrn_radiation_probe x-ray
_diffrn_radiation_type 'Mo K\a'
_diffrn_radiation_wavelength 0.71073
_diffrn_reflns_av_R_equivalents 0.0198
_diffrn_reflns_av_unetI/netI 0.0227
_diffrn_reflns_Laue_measured_fraction_full 0.999
_diffrn_reflns_Laue_measured_fraction_max 0.995
_diffrn_reflns_limit_h_max 9
_diffrn_reflns_limit_h_min -9
_diffrn_reflns_limit_k_max 11
_diffrn_reflns_limit_k_min -11
_diffrn_reflns_limit_l_max 16
_diffrn_reflns_limit_l_min -16
_diffrn_reflns_number 9710
_diffrn_reflns_point_group_measured_fraction_full 0.999
_diffrn_reflns_point_group_measured_fraction_max 0.995
_diffrn_reflns_theta_full 25.242
_diffrn_reflns_theta_max 27.479
_diffrn_reflns_theta_min 2.705
_diffrn_source 'Rotating-anode X-ray tube'
_diffrn_source_type 'Rigaku (Mo) X-ray Source'
_exptl_absorpt_coefficient_mu 0.134
_exptl_absorpt_correction_T_max 1.00000
_exptl_absorpt_correction_T_min 0.83125
_exptl_absorpt_correction_type multi-scan
_exptl_absorpt_process_details
;
CrysAlisPro 1.171.39.43a (Rigaku Oxford Diffraction, 2018)
Empirical absorption correction using spherical harmonics,
 implemented in SCALE3 ABSPACK scaling algorithm.
;
_exptl_crystal_colour colourless
_exptl_crystal_colour_primary colourless
_exptl_crystal_density_diffrn 1.494
_exptl_crystal_description block
_exptl_crystal_F_000 316
_exptl_crystal_size_max 0.353
_exptl_crystal_size_mid 0.283
_exptl_crystal_size_min 0.207
_refine_diff_density_max 0.171
_refine_diff_density_min -0.150
_refine_diff_density_rms 0.030
_refine_ls_extinction_method none
_refine_ls_goodness_of_fit_ref 1.081
_refine_ls_hydrogen_treatment constr
_refine_ls_matrix_type full
_refine_ls_number_parameters 201
_refine_ls_number_reflns 3147
_refine_ls_number_restraints 0
_refine_ls_restrained_S_all 1.081
_refine_ls_R_factor_all 0.0680
_refine_ls_R_factor_gt 0.0434
_refine_ls_shift/su_max 0.000
_refine_ls_shift/su_mean 0.000
_refine_ls_structure_factor_coef Fsqd
_refine_ls_weighting_details 'w=1/[\s^2^(Fo^2^)+(0.0703P)^2^+0.0451P] where P=(Fo^2^+2Fc^2^)/3'
_refine_ls_weighting_scheme calc
_refine_ls_wR_factor_gt 0.1305
_refine_ls_wR_factor_ref 0.1455
_reflns_Friedel_coverage 0.000
_reflns_number_gt 1980
_reflns_number_total 3147
_reflns_threshold_expression 'I > 2\s(I)'
_cod_data_source_file d0nj01268h2.cif
_cod_data_source_block c1_4f_c1
_cod_depositor_comments
;Adding full bibliography for 7059490--7059495.cif.

 Adding full bibliography for 7059490--7059495.cif.
;
_cod_original_cell_volume 689.46(7)
_cod_database_code 7059495
_shelx_shelxl_version_number 2018/3
_chemical_oxdiff_formula C16H10F4O2
_shelx_space_group_comment
;
The symmetry employed for this shelxl refinement is uniquely defined
by the following loop, which should always be used as a source of
symmetry information in preference to the above space-group names.
They are only intended as comments.
;
_reflns_odcompleteness_completeness 99.46
_reflns_odcompleteness_iscentric 1
_reflns_odcompleteness_theta 27.42
_olex2_refinement_description
;
1. Fixed Uiso
 At 1.2 times of:
  All C(H) groups
 At 1.5 times of:
  All C(H,H,H) groups
2.a Aromatic/amide H refined with riding coordinates:
 C00D(H00D), C00G(H00G), C00I(H00I), C00J(H00J)
2.b Idealised Me refined as rotating group:
 C00L(H00A,H00B,H00C), C00M(H00E,H00F,H00H)
;
_olex2_submission_special_instructions 'No special instructions were received'
_oxdiff_exptl_absorpt_empirical_details
;
Empirical correction (ABSPACK) includes:
- Absorption correction using spherical harmonics
- Frame scaling
;
_oxdiff_exptl_absorpt_empirical_full_max 1.350
_oxdiff_exptl_absorpt_empirical_full_min 0.773

loop_
_space_group_symop_operation_xyz
'x, y, z'
'-x, -y, -z'

loop_
_atom_site_label
_atom_site_type_symbol
_atom_site_fract_x
_atom_site_fract_y
_atom_site_fract_z
_atom_site_U_iso_or_equiv
_atom_site_adp_type
_atom_site_occupancy
_atom_site_site_symmetry_order
_atom_site_calc_flag
_atom_site_refinement_flags_posn
_atom_site_refinement_flags_adp
_atom_site_refinement_flags_occupancy
_atom_site_disorder_assembly
_atom_site_disorder_group
F001 F 0.58720(16) 0.82813(13) 0.44327(8) 0.0867(4) Uani 1 1 d . . . . .
F002 F 0.78065(16) 1.17340(13) 0.46791(8) 0.0865(3) Uani 1 1 d . . . . .
F3 F 0.24794(16) 0.75560(14) 0.08341(9) 0.0890(4) Uani 1 1 d . . . . .
F4 F 0.44036(19) 1.10478(14) 0.10723(9) 0.0923(4) Uani 1 1 d . . . . .
O005 O -0.1496(2) -0.28552(14) 0.21546(11) 0.0857(4) Uani 1 1 d . . . . .
O006 O 0.7017(2) 1.32467(15) 0.29148(12) 0.0937(4) Uani 1 1 d . . . . .
C007 C 0.1147(2) 0.25346(19) 0.23729(13) 0.0608(4) Uani 1 1 d . . . . .
C008 C 0.5449(2) 0.8946(2) 0.35960(13) 0.0633(4) Uani 1 1 d . . . . .
C009 C -0.0700(2) -0.10984(19) 0.21692(14) 0.0621(4) Uani 1 1 d . . . . .
C00A C 0.4062(2) 0.78014(19) 0.26401(13) 0.0610(4) Uani 1 1 d . . . . .
C00B C 0.6448(2) 1.0741(2) 0.37228(13) 0.0644(4) Uani 1 1 d . . . . .
C00C C 0.4756(2) 1.0373(2) 0.19175(14) 0.0644(4) Uani 1 1 d . . . . .
C00D C 0.1500(2) 0.1845(2) 0.32559(14) 0.0648(4) Uani 1 1 d . . . . .
H00D H 0.236512 0.260765 0.392173 0.078 Uiso 1 1 calc R U . . .
C00E C 0.6101(2) 1.15107(19) 0.28905(14) 0.0639(4) Uani 1 1 d . . . . .
C00F C 0.3772(2) 0.8583(2) 0.17958(13) 0.0646(4) Uani 1 1 d . . . . .
C00G C 0.0589(2) 0.0053(2) 0.31550(14) 0.0662(4) Uani 1 1 d . . . . .
H00G H 0.083698 -0.039121 0.375164 0.079 Uiso 1 1 calc R U . . .
C00H C 0.3011(2) 0.5945(2) 0.25335(14) 0.0667(4) Uani 1 1 d . . . . .
C00I C -0.0181(2) 0.1369(2) 0.13998(13) 0.0673(4) Uani 1 1 d . . . . .
H00I H -0.045738 0.181007 0.080678 0.081 Uiso 1 1 calc R U . . .
C00J C -0.1100(2) -0.0437(2) 0.12960(13) 0.0664(4) Uani 1 1 d . . . . .
H00J H -0.198656 -0.120431 0.063710 0.080 Uiso 1 1 calc R U . . .
C00K C 0.2153(2) 0.4400(2) 0.24631(14) 0.0678(4) Uani 1 1 d . . . . .
C00L C -0.2705(4) -0.4111(2) 0.11416(18) 0.1015(7) Uani 1 1 d . . . . .
H00A H -0.191742 -0.399062 0.057755 0.152 Uiso 1 1 calc R U . . .
H00B H -0.386683 -0.390410 0.091824 0.152 Uiso 1 1 calc R U . . .
H00C H -0.315032 -0.528866 0.124360 0.152 Uiso 1 1 calc R U . . .
C00M C 0.7461(4) 1.4561(2) 0.38762(19) 0.1116(8) Uani 1 1 d . . . . .
H00E H 0.737178 1.557302 0.368522 0.167 Uiso 1 1 calc R U . . .
H00F H 0.881184 1.490242 0.427815 0.167 Uiso 1 1 calc R U . . .
H00H H 0.650687 1.411735 0.433112 0.167 Uiso 1 1 calc R U . . .

loop_
_atom_site_aniso_label
_atom_site_aniso_U_11
_atom_site_aniso_U_22
_atom_site_aniso_U_33
_atom_site_aniso_U_23
_atom_site_aniso_U_13
_atom_site_aniso_U_12
F001 0.1009(8) 0.0746(6) 0.0773(7) 0.0294(5) 0.0043(6) 0.0305(6)
F002 0.0865(7) 0.0699(6) 0.0758(6) 0.0067(5) -0.0057(5) 0.0183(5)
F3 0.0921(8) 0.0791(7) 0.0741(7) 0.0098(5) -0.0073(5) 0.0268(6)
F4 0.1130(9) 0.0844(7) 0.0859(7) 0.0376(6) 0.0142(6) 0.0442(6)
O005 0.1009(9) 0.0487(6) 0.0853(8) 0.0147(6) 0.0104(7) 0.0142(6)
O006 0.1199(11) 0.0513(6) 0.1023(10) 0.0220(6) 0.0374(8) 0.0249(7)
C007 0.0555(8) 0.0529(8) 0.0694(9) 0.0131(7) 0.0153(7) 0.0195(7)
C008 0.0654(9) 0.0607(9) 0.0641(9) 0.0200(7) 0.0134(7) 0.0260(8)
C009 0.0607(9) 0.0514(8) 0.0671(10) 0.0132(7) 0.0157(7) 0.0177(7)
C00A 0.0562(8) 0.0531(8) 0.0711(10) 0.0152(7) 0.0157(7) 0.0209(7)
C00B 0.0605(9) 0.0567(9) 0.0642(9) 0.0077(7) 0.0084(7) 0.0186(7)
C00C 0.0680(10) 0.0656(10) 0.0677(10) 0.0251(8) 0.0170(8) 0.0328(8)
C00D 0.0585(9) 0.0572(9) 0.0646(9) 0.0072(7) 0.0024(7) 0.0177(7)
C00E 0.0635(9) 0.0506(8) 0.0783(11) 0.0186(7) 0.0240(8) 0.0222(7)
C00F 0.0614(9) 0.0603(9) 0.0668(10) 0.0110(7) 0.0095(8) 0.0245(7)
C00G 0.0665(9) 0.0620(9) 0.0639(9) 0.0168(7) 0.0067(8) 0.0234(7)
C00H 0.0629(9) 0.0572(9) 0.0751(10) 0.0159(7) 0.0150(8) 0.0214(7)
C00I 0.0727(10) 0.0653(9) 0.0603(9) 0.0205(7) 0.0133(8) 0.0248(8)
C00J 0.0644(9) 0.0604(9) 0.0583(9) 0.0076(7) 0.0066(7) 0.0162(7)
C00K 0.0635(9) 0.0573(9) 0.0775(11) 0.0154(8) 0.0171(8) 0.0213(7)
C00L 0.1163(16) 0.0535(9) 0.0932(14) 0.0027(9) 0.0140(12) 0.0050(10)
C00M 0.144(2) 0.0535(10) 0.1033(16) 0.0077(10) 0.0054(14) 0.0197(12)

loop_
_atom_type_symbol
_atom_type_description
_atom_type_scat_dispersion_real
_atom_type_scat_dispersion_imag
_atom_type_scat_source
C C 0.0033 0.0016 'International Tables Vol C Tables 4.2.6.8 and 6.1.1.4'
H H 0.0000 0.0000 'International Tables Vol C Tables 4.2.6.8 and 6.1.1.4'
O O 0.0106 0.0060 'International Tables Vol C Tables 4.2.6.8 and 6.1.1.4'
F F 0.0171 0.0103 'International Tables Vol C Tables 4.2.6.8 and 6.1.1.4'

loop_
_exptl_crystal_face_index_h
_exptl_crystal_face_index_k
_exptl_crystal_face_index_l
_exptl_crystal_face_perp_dist
1 10 -8 0.1192
5 6 -11 0.1319
9 -1 -11 0.1380
8 -11 -3 0.1062
-8 -1 12 0.1174
-3 10 6 0.1697
-2 8 -15 0.1018
0 2 -17 0.0856
2 -10 -7 0.1003
3 -12 7 0.1097
1 -4 17 0.1134
0 10 2 0.1423
6 -6 13 0.1201
-6 1 -12 0.1367
-2 -5 -10 0.1154
-4 2 -15 0.1201
4 -1 14 0.1144
10 -6 1 0.1477
10 0 -2 0.1660
10 -2 -1 0.1590
3 8 -13 0.1156
2 6 -16 0.1074
-4 12 -6 0.1676
6 -3 13 0.1168
3 6 7 0.1465

loop_
_geom_angle_atom_site_label_1
_geom_angle_atom_site_label_2
_geom_angle_atom_site_label_3
_geom_angle
_geom_angle_site_symmetry_1
_geom_angle_site_symmetry_3
_geom_angle_publ_flag
C009 O005 C00L 118.03(14) . . ?
C00E O006 C00M 121.54(15) . . ?
C00D C007 C00K 120.81(15) . . ?
C00I C007 C00D 118.33(14) . . ?
C00I C007 C00K 120.85(14) . . ?
F001 C008 C00A 119.06(14) . . ?
F001 C008 C00B 118.23(14) . . ?
C00B C008 C00A 122.70(15) . . ?
O005 C009 C00G 115.35(15) . . ?
O005 C009 C00J 124.86(15) . . ?
C00J C009 C00G 119.79(15) . . ?
C008 C00A C00F 115.55(14) . . ?
C008 C00A C00H 121.82(14) . . ?
C00F C00A C00H 122.63(15) . . ?
F002 C00B C008 117.95(15) . . ?
F002 C00B C00E 120.80(14) . . ?
C008 C00B C00E 121.24(15) . . ?
F4 C00C C00E 118.99(14) . . ?
F4 C00C C00F 119.23(15) . . ?
C00F C00C C00E 121.77(15) . . ?
C007 C00D H00D 119.6 . . ?
C00G C00D C007 120.70(15) . . ?
C00G C00D H00D 119.6 . . ?
O006 C00E C00B 126.39(16) . . ?
O006 C00E C00C 116.93(15) . . ?
C00B C00E C00C 116.60(14) . . ?
F3 C00F C00A 119.14(14) . . ?
F3 C00F C00C 118.78(15) . . ?
C00C C00F C00A 122.08(15) . . ?
C009 C00G H00G 119.9 . . ?
C00D C00G C009 120.29(16) . . ?
C00D C00G H00G 119.9 . . ?
C00K C00H C00A 178.8(2) . . ?
C007 C00I H00I 119.5 . . ?
C00J C00I C007 121.04(15) . . ?
C00J C00I H00I 119.5 . . ?
C009 C00J C00I 119.82(15) . . ?
C009 C00J H00J 120.1 . . ?
C00I C00J H00J 120.1 . . ?
C00H C00K C007 179.08(18) . . ?
O005 C00L H00A 109.5 . . ?
O005 C00L H00B 109.5 . . ?
O005 C00L H00C 109.5 . . ?
H00A C00L H00B 109.5 . . ?
H00A C00L H00C 109.5 . . ?
H00B C00L H00C 109.5 . . ?
O006 C00M H00E 109.5 . . ?
O006 C00M H00F 109.5 . . ?
O006 C00M H00H 109.5 . . ?
H00E C00M H00F 109.5 . . ?
H00E C00M H00H 109.5 . . ?
H00F C00M H00H 109.5 . . ?

loop_
_geom_bond_atom_site_label_1
_geom_bond_atom_site_label_2
_geom_bond_distance
_geom_bond_site_symmetry_2
_geom_bond_publ_flag
F001 C008 1.3431(18) . ?
F002 C00B 1.3469(18) . ?
F3 C00F 1.3390(18) . ?
F4 C00C 1.3425(18) . ?
O005 C009 1.3646(18) . ?
O005 C00L 1.418(2) . ?
O006 C00E 1.3477(19) . ?
O006 C00M 1.386(2) . ?
C007 C00D 1.392(2) . ?
C007 C00I 1.385(2) . ?
C007 C00K 1.432(2) . ?
C008 C00A 1.381(2) . ?
C008 C00B 1.370(2) . ?
C009 C00G 1.384(2) . ?
C009 C00J 1.374(2) . ?
C00A C00F 1.390(2) . ?
C00A C00H 1.424(2) . ?
C00B C00E 1.382(2) . ?
C00C C00E 1.383(2) . ?
C00C C00F 1.367(2) . ?
C00D H00D 0.9300 . ?
C00D C00G 1.370(2) . ?
C00G H00G 0.9300 . ?
C00H C00K 1.188(2) . ?
C00I H00I 0.9300 . ?
C00I C00J 1.381(2) . ?
C00J H00J 0.9300 . ?
C00L H00A 0.9600 . ?
C00L H00B 0.9600 . ?
C00L H00C 0.9600 . ?
C00M H00E 0.9600 . ?
C00M H00F 0.9600 . ?
C00M H00H 0.9600 . ?

loop_
_geom_torsion_atom_site_label_1
_geom_torsion_atom_site_label_2
_geom_torsion_atom_site_label_3
_geom_torsion_atom_site_label_4
_geom_torsion
_geom_torsion_site_symmetry_1
_geom_torsion_site_symmetry_2
_geom_torsion_site_symmetry_3
_geom_torsion_site_symmetry_4
_geom_torsion_publ_flag
F001 C008 C00A C00F -177.42(14) . . . . ?
F001 C008 C00A C00H 2.4(2) . . . . ?
F001 C008 C00B F002 0.4(2) . . . . ?
F001 C008 C00B C00E 179.35(14) . . . . ?
F002 C00B C00E O006 0.3(3) . . . . ?
F002 C00B C00E C00C 176.81(13) . . . . ?
F4 C00C C00E O006 -1.5(2) . . . . ?
F4 C00C C00E C00B -178.35(14) . . . . ?
F4 C00C C00F F3 -0.1(2) . . . . ?
F4 C00C C00F C00A -179.73(14) . . . . ?
O005 C009 C00G C00D 178.92(13) . . . . ?
O005 C009 C00J C00I -179.02(15) . . . . ?
C007 C00D C00G C009 0.1(3) . . . . ?
C007 C00I C00J C009 0.1(3) . . . . ?
C008 C00A C00F F3 178.71(13) . . . . ?
C008 C00A C00F C00C -1.7(2) . . . . ?
C008 C00B C00E O006 -178.69(15) . . . . ?
C008 C00B C00E C00C -2.1(2) . . . . ?
C00A C008 C00B F002 -178.49(14) . . . . ?
C00A C008 C00B C00E 0.5(3) . . . . ?
C00B C008 C00A C00F 1.4(2) . . . . ?
C00B C008 C00A C00H -178.72(15) . . . . ?
C00D C007 C00I C00J -1.4(2) . . . . ?
C00E C00C C00F F3 179.64(14) . . . . ?
C00E C00C C00F C00A 0.0(3) . . . . ?
C00F C00C C00E O006 178.78(14) . . . . ?
C00F C00C C00E C00B 1.9(2) . . . . ?
C00G C009 C00J C00I 1.3(3) . . . . ?
C00H C00A C00F F3 -1.1(2) . . . . ?
C00H C00A C00F C00C 178.47(15) . . . . ?
C00I C007 C00D C00G 1.3(2) . . . . ?
C00J C009 C00G C00D -1.4(3) . . . . ?
C00K C007 C00D C00G -177.79(14) . . . . ?
C00K C007 C00I C00J 177.72(14) . . . . ?
C00L O005 C009 C00G -175.32(16) . . . . ?
C00L O005 C009 C00J 5.0(3) . . . . ?
C00M O006 C00E C00B -38.5(3) . . . . ?
C00M O006 C00E C00C 144.97(19) . . . . ?

loop_
_exptl_oxdiff_crystal_face_indexfrac_h
_exptl_oxdiff_crystal_face_indexfrac_k
_exptl_oxdiff_crystal_face_indexfrac_l
_exptl_oxdiff_crystal_face_x
_exptl_oxdiff_crystal_face_y
_exptl_oxdiff_crystal_face_z
0.5083 10.4876 -8.1036 0.1820 0.3159 0.9312
4.7907 6.4987 -11.2454 0.3801 0.6598 0.6482
8.7072 -1.4468 -11.0876 0.4991 0.8665 0.0112
7.5015 -10.5005 -3.0256 0.2961 0.5143 -0.8049
-8.0830 -0.5748 11.6455 -0.4910 -0.8525 -0.1792
-2.5214 10.1267 5.7397 0.2788 -0.4816 0.8309
-1.9096 8.2545 -14.8354 -0.3468 0.5994 0.7214
-0.3198 1.8367 -17.3864 -0.4915 0.8493 0.1924
2.3868 -9.5331 -7.1781 -0.3147 0.5436 -0.7782
2.7870 -11.6099 7.3133 0.0891 -0.1541 -0.9840
0.7644 -3.6516 17.3377 0.4704 -0.8128 -0.3435
0.0010 9.9948 2.0063 0.4179 -0.2072 0.8601
6.0013 -6.0032 13.0014 0.7880 -0.3940 -0.4700
-6.0014 1.0050 -12.0038 -0.9365 0.3964 0.0355
-2.0019 -4.9935 -10.0066 -0.6840 0.4923 -0.4360
-4.0021 2.0056 -15.0045 -0.7880 0.6043 0.1544
4.0020 -1.0057 14.0047 0.7936 -0.5643 -0.0657
9.9986 -5.9986 0.9966 0.8323 0.3465 -0.3920
9.9984 0.0000 -2.0012 0.9563 0.4346 0.1333
9.9985 -1.9995 -1.0020 0.9150 0.4052 -0.0418
2.9978 8.0016 -13.0007 0.1985 0.6729 0.7589
1.9972 6.0038 -16.0030 -0.0652 0.8125 0.5797
-3.9999 11.9976 -5.9955 -0.1588 0.0429 0.9991
6.0014 -3.0045 13.0031 0.8952 -0.4258 -0.2106
3.0013 5.9943 7.0059 0.7308 -0.3177 0.5420
